data_8100062
loop_
_publ_author_name
'Ramazani, Ali'

_publ_section_title
;
Crystal structure of dimethyl 1,1-diacetyl-8a-hydroxy-8-oxo-1,2,8,
8a-tetrahydrocyclopenta[a]indene-2,3-dicarboxylate, C~20~H~18~O~8~
;
_journal_issue 2
_journal_name_full 'Zeitschrift f\"ur Kristallographie - New Crystal Structures'
_journal_page_first 177
_journal_page_last 178
_journal_volume 219
_journal_year 2004
_chemical_formula_sum 'C20 H18 O8'
_chemical_formula_weight 386.43
_chemical_melting_point 453
_space_group_IT_number 43
_symmetry_cell_setting orthorhombic
_symmetry_space_group_name_Hall 'F 2 -2d'
_symmetry_space_group_name_H-M 'F d d 2'
_cell_angle_alpha 90.00
_cell_angle_beta 90.00
_cell_angle_gamma 90.00
_cell_formula_units_Z 16
_cell_length_a 19.060(4)
_cell_length_b 35.937(7)
_cell_length_c 10.5708(19)
_cell_measurement_temperature 110(2)
_cell_volume 7241(3)
_diffrn_ambient_temperature 110(2)
_exptl_crystal_density_diffrn 1.418
_cod_depositor_comments
;
The following automatic conversions were performed:

'_symmetry_cell_setting' tag value 'Orthorombic' was replaced with
'orthorhombic' value.

Automatic conversion script
Id: cif_fix_values 1646 2011-03-28 12:23:43Z adriana 
;
_cod_database_code 8100062

loop_
_symmetry_equiv_pos_as_xyz
'x, y, z'
'-x, -y, z'
'x+1/4, -y+1/4, z+1/4'
'-x+1/4, y+1/4, z+1/4'
'x, y+1/2, z+1/2'
'-x, -y+1/2, z+1/2'
'x+1/4, -y+3/4, z+3/4'
'-x+1/4, y+3/4, z+3/4'
'x+1/2, y, z+1/2'
'-x+1/2, -y, z+1/2'
'x+3/4, -y+1/4, z+3/4'
'-x+3/4, y+1/4, z+3/4'
'x+1/2, y+1/2, z'
'-x+1/2, -y+1/2, z'
'x+3/4, -y+3/4, z+1/4'
'-x+3/4, y+3/4, z+1/4'

loop_
_atom_site_label
_atom_site_type_symbol
_atom_site_fract_x
_atom_site_fract_y
_atom_site_fract_z
_atom_site_U_iso_or_equiv
_atom_site_adp_type
_atom_site_occupancy
_atom_site_symmetry_multiplicity
_atom_site_Wyckoff_symbol
_atom_site_calc_flag
_atom_site_refinement_flags
_atom_site_disorder_assembly
_atom_site_disorder_group
O8 O 0.42971(9) 0.03878(5) 0.61739(16) 0.0290(4) Uani 1 16 b d . . .
O2 O 0.19163(9) 0.09517(5) 0.60297(17) 0.0288(4) Uani 1 16 b d . . .
O3A O 0.35492(9) 0.11028(4) 0.69695(16) 0.0240(3) Uani 1 16 b d . . .
O7 O 0.31178(9) 0.09248(5) 1.16989(16) 0.0309(4) Uani 1 16 b d . . .
O4 O 0.11024(9) 0.06720(5) 0.86541(18) 0.0328(4) Uani 1 16 b d . . .
O1 O 0.31482(8) 0.00082(5) 0.79033(16) 0.0272(3) Uani 1 16 b d . . .
C3 C 0.27254(11) 0.06129(6) 0.7327(2) 0.0185(4) Uani 1 16 b d . . .
C16 C 0.26750(11) 0.01825(6) 0.7419(2) 0.0210(4) Uani 1 16 b d . . .
O5 O 0.18359(9) 0.02912(5) 0.96980(19) 0.0337(4) Uani 1 16 b d . . .
C15 C 0.24371(11) 0.07539(5) 0.6052(2) 0.0214(4) Uani 1 16 b d . . .
C11 C 0.42608(11) 0.06893(6) 0.9372(2) 0.0214(4) Uani 1 16 b d . . .
C4 C 0.34908(11) 0.07439(6) 0.7559(2) 0.0196(4) Uani 1 16 b d . . .
O6 O 0.20616(10) 0.10612(6) 1.08591(18) 0.0375(4) Uani 1 16 b d . . .
C19 C 0.20332(13) -0.00004(6) 0.6879(3) 0.0261(5) Uani 1 16 b d . . .
C2 C 0.23255(11) 0.07972(6) 0.8487(2) 0.0206(4) Uani 1 16 b d . . .
C1 C 0.29021(12) 0.08410(6) 0.9477(2) 0.0210(4) Uani 1 16 b d . . .
C8 C 0.56472(13) 0.04546(7) 0.9563(3) 0.0308(5) Uani 1 16 b d . . .
C5 C 0.41568(12) 0.05224(6) 0.7193(2) 0.0235(4) Uani 1 16 b d . . .
C6 C 0.46184(11) 0.05417(6) 0.8325(2) 0.0229(4) Uani 1 16 b d . . .
C13 C 0.27317(12) 0.09410(6) 1.0807(2) 0.0252(5) Uani 1 16 b d . . .
C20 C 0.28019(14) 0.06310(7) 0.4877(2) 0.0276(5) Uani 1 16 b d . . .
C10 C 0.46020(13) 0.07141(6) 1.0548(2) 0.0260(5) Uani 1 16 b d . . .
C12 C 0.35397(12) 0.07746(6) 0.8993(2) 0.0213(4) Uani 1 16 b d . . .
C7 C 0.53146(12) 0.04239(6) 0.8404(3) 0.0277(5) Uani 1 16 b d . . .
C14 C 0.17370(12) 0.05553(7) 0.9023(2) 0.0262(5) Uani 1 16 b d . . .
C9 C 0.52943(13) 0.05986(7) 1.0619(3) 0.0314(5) Uani 1 16 b d . . .
C18 C 0.05240(17) 0.04588(14) 0.9187(5) 0.0567(10) Uani 1 16 b d . . .
C17 C 0.1789(2) 0.11387(11) 1.2105(3) 0.0470(7) Uani 1 16 b d . . .
H1 H 0.2109(15) -0.0069(8) 0.606(3) 0.031(7) Uiso 1 16 b d . . .
H2 H 0.555(2) 0.0308(12) 0.767(4) 0.065(12) Uiso 1 16 b d . . .
H3 H 0.259(2) 0.0422(12) 0.453(4) 0.065(11) Uiso 1 16 b d . . .
H4 H 0.4355(15) 0.0791(8) 1.123(3) 0.028(7) Uiso 1 16 b d . . .
H5 H 0.1606(17) 0.0153(9) 0.685(3) 0.041(9) Uiso 1 16 b d . . .
H7 H 0.3279(16) 0.0524(9) 0.500(3) 0.034(8) Uiso 1 16 b d . . .
H8 H 0.130(2) 0.1186(11) 1.192(4) 0.057(10) Uiso 1 16 b d . . .
H9 H 0.1791(18) 0.0879(11) 1.258(4) 0.053(10) Uiso 1 16 b d . . .
H10 H 0.277(2) 0.0826(11) 0.430(4) 0.061(11) Uiso 1 16 b d . . .
H11 H 0.6103(17) 0.0363(8) 0.964(3) 0.039(8) Uiso 1 16 b d . . .
H12 H 0.0160(19) 0.0557(10) 0.879(4) 0.045(9) Uiso 1 16 b d . . .
H13 H 0.2135(16) 0.1025(9) 0.828(3) 0.038(8) Uiso 1 16 b d . . .
H14 H 0.5499(17) 0.0642(10) 1.142(3) 0.041(8) Uiso 1 16 b d . . .
H15 H 0.1921(16) -0.0236(8) 0.737(3) 0.033(7) Uiso 1 16 b d . . .
H17 H 0.204(2) 0.1306(11) 1.257(4) 0.053(10) Uiso 1 16 b d . . .
H40 H 0.051(3) 0.0193(16) 0.898(5) 0.080(15) Uiso 1 16 b d . . .
H19 H 0.053(2) 0.0479(12) 1.004(5) 0.059(12) Uiso 1 16 b d . . .
H1O H 0.3841(15) 0.1234(8) 0.738(3) 0.020(6) Uiso 1 16 b d . . .

loop_
_atom_site_aniso_label
_atom_site_aniso_U_11
_atom_site_aniso_U_22
_atom_site_aniso_U_33
_atom_site_aniso_U_23
_atom_site_aniso_U_13
_atom_site_aniso_U_12
O8 0.0238(8) 0.0382(9) 0.0248(8) -0.0057(7) 0.0017(7) 0.0008(7)
O2 0.0286(8) 0.0290(8) 0.0287(9) -0.0010(7) -0.0074(7) 0.0054(6)
O3A 0.0272(8) 0.0233(7) 0.0215(8) 0.0040(6) -0.0039(7) -0.0053(6)
O7 0.0371(10) 0.0347(9) 0.0209(8) -0.0015(7) -0.0004(7) -0.0004(7)
O4 0.0188(8) 0.0453(10) 0.0344(9) 0.0043(8) 0.0024(7) 0.0016(7)
O1 0.0267(8) 0.0254(7) 0.0294(8) 0.0048(6) -0.0028(7) 0.0042(7)
C3 0.0172(9) 0.0206(9) 0.0176(10) -0.0010(8) 0.0006(8) 0.0000(7)
C16 0.0225(10) 0.0207(9) 0.0200(10) -0.0002(8) 0.0048(8) 0.0014(8)
O5 0.0300(9) 0.0345(9) 0.0366(10) 0.0106(8) 0.0058(8) 0.0001(7)
C15 0.0229(10) 0.0185(9) 0.0230(10) 0.0025(8) -0.0046(9) -0.0035(8)
C11 0.0215(10) 0.0216(9) 0.0212(10) 0.0008(8) -0.0019(8) -0.0021(8)
C4 0.0193(10) 0.0209(9) 0.0188(10) 0.0008(7) -0.0018(8) -0.0015(8)
O6 0.0369(10) 0.0508(11) 0.0248(9) -0.0034(8) 0.0040(8) 0.0162(8)
C19 0.0255(11) 0.0219(10) 0.0309(12) -0.0003(9) 0.0004(10) -0.0018(9)
C2 0.0217(10) 0.0212(9) 0.0190(10) -0.0021(8) 0.0010(8) 0.0029(8)
C1 0.0260(11) 0.0186(9) 0.0184(10) -0.0006(8) -0.0001(8) 0.0015(8)
C8 0.0215(11) 0.0308(11) 0.0401(14) 0.0004(10) -0.0067(11) 0.0009(9)
C5 0.0236(11) 0.0228(10) 0.0239(11) -0.0001(8) 0.0019(9) -0.0017(8)
C6 0.0219(10) 0.0242(10) 0.0228(11) -0.0014(8) -0.0021(8) -0.0003(8)
C13 0.0315(11) 0.0217(9) 0.0224(11) 0.0000(8) 0.0039(9) 0.0017(8)
C20 0.0325(13) 0.0314(12) 0.0190(11) 0.0000(10) -0.0016(10) 0.0010(10)
C10 0.0306(12) 0.0259(11) 0.0217(11) -0.0006(9) -0.0047(9) -0.0014(9)
C12 0.0240(11) 0.0200(9) 0.0201(10) 0.0001(8) -0.0035(8) -0.0001(8)
C7 0.0232(11) 0.0255(10) 0.0343(13) -0.0018(9) -0.0012(10) 0.0004(8)
C14 0.0240(11) 0.0308(11) 0.0236(11) -0.0025(9) 0.0045(9) 0.0008(9)
C9 0.0323(13) 0.0317(11) 0.0302(12) 0.0036(10) -0.0114(11) -0.0021(10)
C18 0.0197(14) 0.087(3) 0.063(2) 0.023(2) 0.0052(14) -0.0062(15)
C17 0.0467(18) 0.063(2) 0.0310(14) -0.0053(14) 0.0109(13) 0.0182(16)

loop_
_geom_bond_atom_site_label_1
_geom_bond_atom_site_label_2
_geom_bond_distance
_geom_bond_site_symmetry_2
_geom_bond_publ_flag
O8 C5 1.211(3) . ?
O2 C15 1.221(3) . ?
O3A C4 1.437(3) . ?
O7 C13 1.197(3) . ?
O4 C14 1.338(3) . ?
O4 C18 1.456(4) . ?
O1 C16 1.211(3) . ?
C3 C15 1.541(3) . ?
C3 C4 1.552(3) . ?
C3 C16 1.553(3) . ?
C3 C2 1.589(3) . ?
C16 C19 1.501(3) . ?
O5 C14 1.202(3) . ?
C15 C20 1.490(3) . ?
C11 C6 1.404(3) . ?
C11 C10 1.406(3) . ?
C11 C12 1.464(3) . ?
C4 C12 1.523(3) . ?
C4 C5 1.548(3) . ?
O6 C13 1.349(3) . ?
O6 C17 1.442(3) . ?
C2 C1 1.525(3) . ?
C2 C14 1.528(3) . ?
C1 C12 1.340(3) . ?
C1 C13 1.488(3) . ?
C8 C7 1.383(4) . ?
C8 C9 1.403(4) . ?
C5 C6 1.487(3) . ?
C6 C7 1.395(3) . ?
C10 C9 1.385(4) . ?
